data_4100375
loop_
_publ_author_name
'Ilia A. Guzei'

_journal_name_full 'Journal of the American Chemical Society'
_journal_year 2005
_chemical_formula_moiety 'C53 H81 Cl3 N8 O11'
_chemical_formula_sum 'C53 H81 Cl3 N8 O11'
_chemical_formula_weight 1112.61
_space_group_IT_number 19
_symmetry_cell_setting orthorhombic
_symmetry_space_group_name_Hall 'P 2ac 2ab'
_symmetry_space_group_name_H-M 'P 21 21 21'
_cell_angle_alpha 90.00
_cell_angle_beta 90.00
_cell_angle_gamma 90.00
_cell_formula_units_Z 4
_cell_length_a 10.603(2)
_cell_length_b 19.515(4)
_cell_length_c 27.927(6)
_cell_measurement_temperature 100(2)
_cell_volume 5779(2)
_diffrn_ambient_temperature 100(2)
_exptl_crystal_density_diffrn 1.279
_cod_depositor_comments
;
The following automatic conversions were performed:
'_symmetry_cell_setting' value 'Orthorhombic' changed to 'orthorhombic'
according to '/home/saulius/struct/CIF-dictionaries/cif_core.dic'
dictionary named 'cif_core.dic' version 2.4.1 from 2010-06-29.

Automatic conversion script
Id: cif_fix_enum 1527 2010-12-29 10:47:43Z saulius 
;
_cod_database_code 4100375

loop_
_symmetry_equiv_pos_as_xyz
'x, y, z'
'-x+1/2, -y, z+1/2'
'-x, y+1/2, -z+1/2'
'x+1/2, -y+1/2, -z'

loop_
_atom_site_label
_atom_site_type_symbol
_atom_site_fract_x
_atom_site_fract_y
_atom_site_fract_z
_atom_site_U_iso_or_equiv
_atom_site_adp_type
_atom_site_occupancy
_atom_site_symmetry_multiplicity
_atom_site_calc_flag
_atom_site_refinement_flags
_atom_site_disorder_assembly
_atom_site_disorder_group
Cl1 Cl 0.7725(3) 0.32457(15) 0.28720(12) 0.1010(10) Uani 1 1 d . . .
Cl2 Cl 0.6531(4) 0.36794(12) 0.19766(10) 0.1066(12) Uani 1 1 d . . .
Cl3 Cl 0.6080(2) 0.23439(12) 0.23636(10) 0.0790(7) Uani 1 1 d . . .
O1 O 0.9322(5) 0.7967(2) 0.26943(16) 0.0480(12) Uani 1 1 d . . .
O2 O 0.8626(5) 0.7309(2) 0.20669(16) 0.0479(12) Uani 1 1 d . . .
O3 O 0.8982(5) 0.5662(2) 0.18135(15) 0.0462(12) Uani 1 1 d . . .
O4 O 0.5238(5) 0.5642(3) 0.16615(15) 0.0461(12) Uani 1 1 d . . .
O5 O 0.6008(5) 0.6186(2) 0.04516(16) 0.0498(12) Uani 1 1 d . . .
O6 O 0.6095(5) 0.3966(2) 0.03461(16) 0.0453(11) Uani 1 1 d . . .
O7 O 0.3174(4) 0.4285(2) -0.00981(15) 0.0438(11) Uani 1 1 d . . .
O8 O 0.5651(5) 0.4255(3) -0.13994(16) 0.0500(12) Uani 1 1 d . . .
O9 O 0.3892(5) 0.2737(2) -0.14752(16) 0.0482(12) Uani 1 1 d . . .
O10 O 0.2002(6) 0.4819(3) -0.12884(18) 0.0628(15) Uani 1 1 d . . .
O11 O 0.0763(6) 0.5104(3) -0.0663(2) 0.0670(16) Uani 1 1 d . . .
N1 N 1.0113(6) 0.6918(3) 0.25938(19) 0.0412(13) Uani 1 1 d . . .
H1 H 1.0474 0.6989 0.2873 0.049 Uiso 1 1 calc R . .
N2 N 0.8413(6) 0.5791(3) 0.25850(19) 0.0426(13) Uani 1 1 d . . .
H2 H 0.8640 0.5933 0.2871 0.051 Uiso 1 1 calc R . .
N3 N 0.6400(6) 0.6607(3) 0.16871(19) 0.0448(14) Uani 1 1 d . . .
H3 H 0.6907 0.6862 0.1861 0.054 Uiso 1 1 calc R . .
N4 N 0.7526(5) 0.5831(3) 0.09701(18) 0.0389(13) Uani 1 1 d . . .
H4 H 0.7935 0.5933 0.1235 0.047 Uiso 1 1 calc R . .
N5 N 0.5164(5) 0.4679(3) 0.08823(19) 0.0381(12) Uani 1 1 d . . .
H5 H 0.5278 0.4962 0.1124 0.046 Uiso 1 1 calc R . .
N6 N 0.4509(5) 0.5189(3) -0.00283(17) 0.0388(13) Uani 1 1 d . . .
H6 H 0.4847 0.5486 0.0171 0.047 Uiso 1 1 calc R . .
N7 N 0.5718(6) 0.3756(3) -0.06743(19) 0.0427(13) Uani 1 1 d . . .
H7 H 0.5890 0.3808 -0.0368 0.051 Uiso 1 1 calc R . .
N8 N 0.3175(5) 0.3427(3) -0.0895(2) 0.0476(14) Uani 1 1 d . . .
H8 H 0.3362 0.3687 -0.0648 0.057 Uiso 1 1 calc R . .
C1 C 0.7102(9) 0.8300(5) 0.2671(3) 0.066(2) Uani 1 1 d . . .
H1A H 0.6853 0.8010 0.2401 0.099 Uiso 1 1 calc R . .
H1B H 0.6543 0.8699 0.2688 0.099 Uiso 1 1 calc R . .
H1C H 0.7040 0.8038 0.2969 0.099 Uiso 1 1 calc R . .
C2 C 0.8643(10) 0.8844(4) 0.2111(3) 0.060(2) Uani 1 1 d . . .
H2A H 0.9533 0.8968 0.2073 0.090 Uiso 1 1 calc R . .
H2B H 0.8120 0.9256 0.2076 0.090 Uiso 1 1 calc R . .
H2C H 0.8407 0.8509 0.1865 0.090 Uiso 1 1 calc R . .
C3 C 0.8848(11) 0.9030(4) 0.2996(3) 0.069(3) Uani 1 1 d . . .
H3A H 0.8946 0.8778 0.3298 0.103 Uiso 1 1 calc R . .
H3B H 0.8206 0.9387 0.3036 0.103 Uiso 1 1 calc R . .
H3C H 0.9653 0.9242 0.2909 0.103 Uiso 1 1 calc R . .
C4 C 0.8439(9) 0.8537(3) 0.2602(3) 0.053(2) Uani 1 1 d . . .
C5 C 0.9299(8) 0.7390(3) 0.2421(2) 0.0467(17) Uani 1 1 d . . .
C6 C 1.0409(7) 0.6293(4) 0.2329(2) 0.0436(16) Uani 1 1 d . . .
C7 C 1.1277(7) 0.5855(4) 0.2653(3) 0.0520(18) Uani 1 1 d . . .
H7A H 1.2053 0.6109 0.2722 0.078 Uiso 1 1 calc R . .
H7B H 1.1488 0.5426 0.2490 0.078 Uiso 1 1 calc R . .
H7C H 1.0841 0.5752 0.2954 0.078 Uiso 1 1 calc R . .
C8 C 1.1088(8) 0.6459(4) 0.1858(2) 0.0516(18) Uani 1 1 d . . .
H8A H 1.0557 0.6761 0.1663 0.077 Uiso 1 1 calc R . .
H8B H 1.1251 0.6033 0.1682 0.077 Uiso 1 1 calc R . .
H8C H 1.1890 0.6688 0.1928 0.077 Uiso 1 1 calc R . .
C9 C 0.9195(7) 0.5887(4) 0.2220(2) 0.0397(15) Uani 1 1 d . . .
C10 C 0.7191(6) 0.5457(4) 0.2528(2) 0.0400(15) Uani 1 1 d . . .
H10 H 0.7250 0.5129 0.2254 0.048 Uiso 1 1 calc R . .
C11 C 0.6751(7) 0.5064(4) 0.2968(2) 0.0483(17) Uani 1 1 d . . .
H11A H 0.7190 0.4618 0.2995 0.058 Uiso 1 1 calc R . .
H11B H 0.6897 0.5331 0.3264 0.058 Uiso 1 1 calc R . .
C12 C 0.5355(8) 0.4965(4) 0.2877(3) 0.0560(19) Uani 1 1 d . . .
H12A H 0.5210 0.4593 0.2642 0.067 Uiso 1 1 calc R . .
H12B H 0.4905 0.4853 0.3178 0.067 Uiso 1 1 calc R . .
C13 C 0.4921(7) 0.5640(5) 0.2681(3) 0.058(2) Uani 1 1 d . . .
H13A H 0.4622 0.5941 0.2942 0.069 Uiso 1 1 calc R . .
H13B H 0.4224 0.5573 0.2450 0.069 Uiso 1 1 calc R . .
C14 C 0.6085(8) 0.5957(4) 0.2429(2) 0.0505(18) Uani 1 1 d . . .
H14 H 0.6278 0.6410 0.2579 0.061 Uiso 1 1 calc R . .
C15 C 0.5876(7) 0.6057(4) 0.1892(2) 0.0439(16) Uani 1 1 d . . .
C16 C 0.6177(7) 0.6806(3) 0.1191(2) 0.0465(17) Uani 1 1 d . . .
C17 C 0.4798(8) 0.7006(4) 0.1127(3) 0.056(2) Uani 1 1 d . . .
H17A H 0.4257 0.6638 0.1249 0.084 Uiso 1 1 calc R . .
H17B H 0.4622 0.7077 0.0786 0.084 Uiso 1 1 calc R . .
H17C H 0.4628 0.7430 0.1303 0.084 Uiso 1 1 calc R . .
C18 C 0.7035(9) 0.7424(4) 0.1091(3) 0.0530(19) Uani 1 1 d . . .
H18A H 0.6853 0.7789 0.1322 0.080 Uiso 1 1 calc R . .
H18B H 0.6880 0.7593 0.0766 0.080 Uiso 1 1 calc R . .
H18C H 0.7920 0.7285 0.1121 0.080 Uiso 1 1 calc R . .
C19 C 0.6561(7) 0.6229(3) 0.0844(2) 0.0384(15) Uani 1 1 d . . .
C20 C 0.7944(6) 0.5236(3) 0.0697(2) 0.0379(15) Uani 1 1 d . . .
H20 H 0.7621 0.5279 0.0362 0.045 Uiso 1 1 calc R . .
C21 C 0.9350(6) 0.5148(4) 0.0677(3) 0.0443(16) Uani 1 1 d . . .
H21A H 0.9736 0.5232 0.0995 0.053 Uiso 1 1 calc R . .
H21B H 0.9732 0.5463 0.0440 0.053 Uiso 1 1 calc R . .
C22 C 0.9517(8) 0.4403(4) 0.0526(3) 0.060(2) Uani 1 1 d . . .
H22A H 1.0368 0.4232 0.0609 0.072 Uiso 1 1 calc R . .
H22B H 0.9375 0.4345 0.0178 0.072 Uiso 1 1 calc R . .
C23 C 0.8470(7) 0.4030(4) 0.0826(3) 0.0515(18) Uani 1 1 d . . .
H23A H 0.8132 0.3632 0.0648 0.062 Uiso 1 1 calc R . .
H23B H 0.8818 0.3867 0.1135 0.062 Uiso 1 1 calc R . .
C24 C 0.7449(6) 0.4554(3) 0.0910(2) 0.0361(14) Uani 1 1 d . . .
H24 H 0.7341 0.4615 0.1264 0.043 Uiso 1 1 calc R . .
C25 C 0.6178(6) 0.4363(3) 0.0696(2) 0.0375(14) Uani 1 1 d . . .
C26 C 0.3861(6) 0.4575(3) 0.0701(2) 0.0390(15) Uani 1 1 d . . .
C27 C 0.3029(7) 0.5125(4) 0.0929(2) 0.0456(16) Uani 1 1 d . . .
H27A H 0.3043 0.5073 0.1278 0.068 Uiso 1 1 calc R . .
H27B H 0.2162 0.5074 0.0812 0.068 Uiso 1 1 calc R . .
H27C H 0.3349 0.5579 0.0842 0.068 Uiso 1 1 calc R . .
C28 C 0.3427(8) 0.3860(4) 0.0833(3) 0.0491(17) Uani 1 1 d . . .
H28A H 0.3999 0.3522 0.0691 0.074 Uiso 1 1 calc R . .
H28B H 0.2571 0.3786 0.0712 0.074 Uiso 1 1 calc R . .
H28C H 0.3432 0.3810 0.1182 0.074 Uiso 1 1 calc R . .
C29 C 0.3856(7) 0.4670(4) 0.0153(2) 0.0436(16) Uani 1 1 d . . .
C30 C 0.4695(7) 0.5292(3) -0.0541(2) 0.0398(15) Uani 1 1 d . . .
H30 H 0.3985 0.5075 -0.0722 0.048 Uiso 1 1 calc R . .
C31 C 0.4761(7) 0.6073(4) -0.0666(3) 0.0491(18) Uani 1 1 d . . .
H31A H 0.4217 0.6180 -0.0944 0.059 Uiso 1 1 calc R . .
H31B H 0.4488 0.6355 -0.0390 0.059 Uiso 1 1 calc R . .
C32 C 0.6155(7) 0.6209(4) -0.0785(3) 0.0488(17) Uani 1 1 d . . .
H32A H 0.6245 0.6601 -0.1007 0.059 Uiso 1 1 calc R . .
H32B H 0.6650 0.6301 -0.0491 0.059 Uiso 1 1 calc R . .
C33 C 0.6571(8) 0.5537(4) -0.1023(3) 0.0508(18) Uani 1 1 d . . .
H33A H 0.6262 0.5510 -0.1356 0.061 Uiso 1 1 calc R . .
H33B H 0.7502 0.5496 -0.1023 0.061 Uiso 1 1 calc R . .
C34 C 0.5980(7) 0.4984(3) -0.0717(2) 0.0419(16) Uani 1 1 d . . .
H34 H 0.6530 0.4908 -0.0431 0.050 Uiso 1 1 calc R . .
C35 C 0.5788(7) 0.4306(4) -0.0964(2) 0.0474(17) Uani 1 1 d . . .
C36 C 0.5363(7) 0.3066(4) -0.0852(2) 0.0461(17) Uani 1 1 d . . .
C37 C 0.5242(9) 0.2601(4) -0.0398(3) 0.061(2) Uani 1 1 d . . .
H37A H 0.6002 0.2648 -0.0201 0.092 Uiso 1 1 calc R . .
H37B H 0.5145 0.2123 -0.0497 0.092 Uiso 1 1 calc R . .
H37C H 0.4503 0.2742 -0.0212 0.092 Uiso 1 1 calc R . .
C38 C 0.6408(8) 0.2775(4) -0.1171(3) 0.060(2) Uani 1 1 d . . .
H38A H 0.6524 0.3073 -0.1450 0.089 Uiso 1 1 calc R . .
H38B H 0.6172 0.2314 -0.1279 0.089 Uiso 1 1 calc R . .
H38C H 0.7197 0.2751 -0.0989 0.089 Uiso 1 1 calc R . .
C39 C 0.4093(7) 0.3074(4) -0.1112(2) 0.0467(17) Uani 1 1 d . . .
C40 C 0.1881(7) 0.3393(4) -0.1058(3) 0.0470(17) Uani 1 1 d . . .
H40 H 0.1868 0.3488 -0.1410 0.056 Uiso 1 1 calc R . .
C41 C 0.1183(8) 0.2733(4) -0.0969(3) 0.061(2) Uani 1 1 d . . .
H41A H 0.1415 0.2380 -0.1209 0.073 Uiso 1 1 calc R . .
H41B H 0.1357 0.2553 -0.0644 0.073 Uiso 1 1 calc R . .
C42 C -0.0169(8) 0.2941(5) -0.1020(3) 0.067(2) Uani 1 1 d . . .
H42A H -0.0470 0.2831 -0.1347 0.080 Uiso 1 1 calc R . .
H42B H -0.0693 0.2684 -0.0788 0.080 Uiso 1 1 calc R . .
C43 C -0.0290(8) 0.3694(4) -0.0930(3) 0.0574(19) Uani 1 1 d . . .
H43A H -0.0867 0.3785 -0.0659 0.069 Uiso 1 1 calc R . .
H43B H -0.0608 0.3934 -0.1218 0.069 Uiso 1 1 calc R . .
C44 C 0.1063(7) 0.3923(4) -0.0810(3) 0.0502(18) Uani 1 1 d . . .
H44 H 0.1191 0.3883 -0.0457 0.060 Uiso 1 1 calc R . .
C45 C 0.1323(8) 0.4641(4) -0.0956(2) 0.0482(18) Uani 1 1 d . . .
C46 C 0.1005(10) 0.5823(4) -0.0784(3) 0.067(2) Uani 1 1 d . . .
H46A H 0.0467 0.5967 -0.1055 0.081 Uiso 1 1 calc R . .
H46B H 0.1899 0.5887 -0.0875 0.081 Uiso 1 1 calc R . .
C47 C 0.0698(5) 0.6238(2) -0.03435(13) 0.0525(19) Uani 1 1 d G . .
C48 C -0.0501(4) 0.6518(2) -0.02989(15) 0.060(2) Uani 1 1 d G . .
H48 H -0.1118 0.6435 -0.0538 0.072 Uiso 1 1 calc R . .
C49 C -0.0796(4) 0.6921(2) 0.00959(14) 0.0543(19) Uani 1 1 d G . .
H49 H -0.1616 0.7113 0.0126 0.065 Uiso 1 1 calc R . .
C50 C 0.0107(5) 0.7044(2) 0.04462(14) 0.066(2) Uani 1 1 d G . .
H50 H -0.0095 0.7319 0.0716 0.079 Uiso 1 1 calc R . .
C51 C 0.1307(4) 0.67633(16) 0.04016(15) 0.069(2) Uani 1 1 d G . .
H51 H 0.1924 0.6847 0.0641 0.082 Uiso 1 1 calc R . .
C52 C 0.1602(3) 0.6360(2) 0.00068(14) 0.063(2) Uani 1 1 d G . .
H52 H 0.2422 0.6169 -0.0024 0.076 Uiso 1 1 calc R . .
C53 C 0.7188(8) 0.2990(4) 0.2290(3) 0.088(3) Uani 1 1 d G . .
H53 H 0.7919 0.2806 0.2104 0.105 Uiso 1 1 calc R . .

loop_
_atom_site_aniso_label
_atom_site_aniso_U_11
_atom_site_aniso_U_22
_atom_site_aniso_U_33
_atom_site_aniso_U_23
_atom_site_aniso_U_13
_atom_site_aniso_U_12
Cl1 0.097(2) 0.0772(17) 0.128(2) -0.0305(17) -0.0073(18) 0.0115(15)
Cl2 0.176(3) 0.0532(13) 0.0907(17) 0.0099(12) 0.0616(19) 0.0109(17)
Cl3 0.0782(16) 0.0655(13) 0.0932(17) 0.0194(12) -0.0050(13) -0.0091(12)
O1 0.068(3) 0.034(2) 0.042(2) 0.002(2) -0.005(2) 0.001(2)
O2 0.058(3) 0.047(3) 0.039(2) 0.001(2) -0.009(2) -0.003(2)
O3 0.056(3) 0.050(3) 0.032(2) -0.008(2) -0.002(2) 0.005(2)
O4 0.047(3) 0.058(3) 0.033(2) -0.007(2) 0.000(2) 0.001(2)
O5 0.057(3) 0.051(3) 0.042(2) 0.001(2) -0.011(2) 0.001(3)
O6 0.048(3) 0.047(3) 0.041(2) -0.004(2) 0.000(2) 0.000(2)
O7 0.043(3) 0.051(3) 0.037(2) -0.005(2) 0.001(2) -0.007(2)
O8 0.061(3) 0.051(3) 0.038(3) -0.006(2) 0.005(2) -0.003(2)
O9 0.050(3) 0.055(3) 0.039(2) -0.008(2) -0.002(2) -0.009(2)
O10 0.073(4) 0.067(4) 0.048(3) 0.010(3) 0.008(3) -0.001(3)
O11 0.085(4) 0.052(3) 0.064(3) 0.001(3) 0.018(3) 0.001(3)
N1 0.051(3) 0.037(3) 0.036(3) 0.000(2) -0.010(3) 0.007(3)
N2 0.048(3) 0.044(3) 0.035(3) -0.005(2) 0.000(3) -0.002(3)
N3 0.053(4) 0.045(3) 0.036(3) -0.003(2) -0.007(3) -0.001(3)
N4 0.049(3) 0.034(3) 0.034(3) -0.002(2) -0.008(2) 0.002(2)
N5 0.039(3) 0.039(3) 0.036(3) -0.008(2) -0.001(2) 0.003(2)
N6 0.049(3) 0.037(3) 0.030(3) -0.002(2) 0.003(2) -0.002(2)
N7 0.047(3) 0.043(3) 0.038(3) -0.001(2) -0.001(2) -0.009(3)
N8 0.036(3) 0.067(4) 0.040(3) -0.013(3) 0.000(3) -0.002(3)
C1 0.072(6) 0.061(5) 0.065(5) 0.001(4) 0.003(5) 0.020(5)
C2 0.090(6) 0.048(4) 0.043(4) 0.010(3) -0.004(4) 0.007(4)
C3 0.108(8) 0.046(4) 0.053(4) -0.004(4) 0.009(5) 0.005(5)
C4 0.073(6) 0.036(4) 0.051(4) 0.005(3) 0.010(4) 0.015(4)
C5 0.063(5) 0.036(4) 0.041(4) -0.004(3) 0.005(4) -0.004(3)
C6 0.054(4) 0.041(4) 0.036(3) -0.006(3) 0.005(3) 0.008(3)
C7 0.051(5) 0.050(4) 0.055(4) -0.007(3) -0.014(4) 0.011(3)
C8 0.055(5) 0.056(4) 0.044(4) -0.005(3) 0.009(3) -0.004(4)
C9 0.038(4) 0.046(4) 0.035(3) -0.003(3) -0.004(3) 0.004(3)
C10 0.043(4) 0.044(4) 0.032(3) 0.002(3) -0.004(3) -0.004(3)
C11 0.056(5) 0.046(4) 0.043(4) 0.003(3) -0.001(3) 0.007(3)
C12 0.055(5) 0.061(5) 0.053(4) 0.002(4) -0.001(4) -0.004(4)
C13 0.045(4) 0.091(6) 0.037(4) -0.012(4) -0.001(3) 0.010(4)
C14 0.062(5) 0.056(4) 0.033(3) -0.003(3) -0.007(3) 0.008(4)
C15 0.047(4) 0.048(4) 0.037(3) -0.010(3) -0.006(3) 0.010(3)
C16 0.059(5) 0.044(4) 0.037(3) 0.002(3) -0.003(3) 0.001(3)
C17 0.059(5) 0.059(5) 0.050(4) -0.005(4) -0.013(4) 0.019(4)
C18 0.073(5) 0.040(4) 0.046(4) 0.003(3) -0.007(4) -0.003(4)
C19 0.046(4) 0.034(3) 0.035(3) 0.000(3) -0.003(3) 0.004(3)
C20 0.039(4) 0.042(4) 0.033(3) -0.007(3) 0.002(3) 0.002(3)
C21 0.033(4) 0.049(4) 0.051(4) -0.012(3) 0.008(3) -0.001(3)
C22 0.053(5) 0.062(5) 0.064(5) -0.005(4) 0.007(4) 0.003(4)
C23 0.044(4) 0.042(4) 0.069(5) 0.001(3) -0.004(4) 0.005(3)
C24 0.031(3) 0.041(3) 0.036(3) 0.005(3) -0.008(3) 0.001(3)
C25 0.037(3) 0.041(3) 0.034(3) 0.006(3) -0.002(3) 0.000(3)
C26 0.043(4) 0.042(3) 0.032(3) 0.004(3) -0.003(3) -0.008(3)
C27 0.048(4) 0.051(4) 0.039(3) -0.005(3) 0.001(3) 0.006(3)
C28 0.057(5) 0.043(4) 0.047(4) 0.006(3) 0.001(3) -0.016(3)
C29 0.051(4) 0.045(4) 0.035(3) -0.001(3) 0.002(3) 0.001(3)
C30 0.049(4) 0.046(4) 0.025(3) 0.005(3) 0.002(3) 0.000(3)
C31 0.054(5) 0.048(4) 0.045(4) 0.003(3) -0.005(3) -0.004(3)
C32 0.049(4) 0.043(4) 0.054(4) -0.004(3) 0.017(3) -0.005(3)
C33 0.056(5) 0.049(4) 0.048(4) -0.009(3) 0.017(3) -0.009(4)
C34 0.047(4) 0.043(4) 0.035(3) -0.010(3) 0.003(3) 0.000(3)
C35 0.054(4) 0.051(4) 0.038(4) -0.007(3) 0.004(3) -0.005(3)
C36 0.053(4) 0.044(4) 0.041(4) -0.015(3) -0.004(3) -0.007(3)
C37 0.085(6) 0.048(4) 0.051(4) 0.001(4) -0.015(4) -0.015(4)
C38 0.058(5) 0.057(4) 0.064(5) -0.022(4) -0.005(4) 0.009(4)
C39 0.046(4) 0.056(4) 0.039(4) -0.004(3) -0.003(3) -0.006(4)
C40 0.045(4) 0.051(4) 0.046(4) -0.007(3) 0.001(3) -0.001(3)
C41 0.060(5) 0.050(4) 0.072(5) -0.012(4) 0.009(4) -0.009(4)
C42 0.048(5) 0.075(6) 0.076(6) -0.015(5) -0.008(4) 0.021(4)
C43 0.048(4) 0.058(5) 0.066(5) 0.005(4) -0.003(4) -0.006(4)
C44 0.049(4) 0.048(4) 0.054(4) 0.002(3) -0.004(3) 0.001(3)
C45 0.069(5) 0.041(4) 0.035(3) -0.006(3) -0.003(4) -0.001(3)
C46 0.089(7) 0.037(4) 0.075(5) 0.001(4) 0.027(5) -0.002(4)
C47 0.060(5) 0.041(4) 0.057(4) 0.002(3) 0.016(4) 0.005(4)
C48 0.047(5) 0.065(5) 0.067(5) -0.001(4) -0.004(4) 0.004(4)
C49 0.050(5) 0.062(5) 0.051(4) 0.006(4) 0.007(4) 0.010(4)
C50 0.078(6) 0.046(4) 0.074(5) -0.001(4) 0.013(5) 0.005(4)
C51 0.079(7) 0.059(5) 0.068(5) 0.008(4) 0.001(5) -0.018(5)
C52 0.049(5) 0.070(5) 0.071(5) 0.022(4) 0.015(4) 0.005(4)
C53 0.109(8) 0.063(6) 0.092(7) -0.002(5) 0.063(6) 0.015(5)

loop_
_geom_bond_atom_site_label_1
_geom_bond_atom_site_label_2
_geom_bond_distance
_geom_bond_site_symmetry_2
_geom_bond_publ_flag
Cl1 C53 1.792(9) . ?
Cl2 C53 1.749(5) . ?
Cl3 C53 1.736(11) . ?
O1 C5 1.360(8) . ?
O1 C4 1.476(9) . ?
O2 C5 1.230(8) . ?
O3 C9 1.238(7) . ?
O4 C15 1.235(8) . ?
O5 C19 1.246(8) . ?
O6 C25 1.250(8) . ?
O7 C29 1.256(8) . ?
O8 C35 1.230(8) . ?
O9 C39 1.228(8) . ?
O10 C45 1.226(9) . ?
O11 C45 1.356(9) . ?
O11 C46 1.465(9) . ?
N1 C5 1.351(9) . ?
N1 C6 1.462(8) . ?
N1 H1 0.8800 . ?
N2 C9 1.327(9) . ?
N2 C10 1.460(9) . ?
N2 H2 0.8800 . ?
N3 C15 1.335(9) . ?
N3 C16 1.459(8) . ?
N3 H3 0.8800 . ?
N4 C19 1.332(8) . ?
N4 C20 1.459(8) . ?
N4 H4 0.8800 . ?
N5 C25 1.344(8) . ?
N5 C26 1.485(9) . ?
N5 H5 0.8800 . ?
N6 C29 1.328(8) . ?
N6 C30 1.460(8) . ?
N6 H6 0.8800 . ?
N7 C35 1.345(9) . ?
N7 C36 1.483(9) . ?
N7 H7 0.8800 . ?
N8 C39 1.338(9) . ?
N8 C40 1.447(9) . ?
N8 H8 0.8800 . ?
C1 C4 1.503(13) . ?
C1 H1A 0.9800 . ?
C1 H1B 0.9800 . ?
C1 H1C 0.9800 . ?
C2 C4 1.513(10) . ?
C2 H2A 0.9800 . ?
C2 H2B 0.9800 . ?
C2 H2C 0.9800 . ?
C3 C4 1.526(11) . ?
C3 H3A 0.9800 . ?
C3 H3B 0.9800 . ?
C3 H3C 0.9800 . ?
C6 C8 1.533(10) . ?
C6 C9 1.542(10) . ?
C6 C7 1.549(10) . ?
C7 H7A 0.9800 . ?
C7 H7B 0.9800 . ?
C7 H7C 0.9800 . ?
C8 H8A 0.9800 . ?
C8 H8B 0.9800 . ?
C8 H8C 0.9800 . ?
C10 C11 1.523(9) . ?
C10 C14 1.550(10) . ?
C10 H10 1.0000 . ?
C11 C12 1.514(11) . ?
C11 H11A 0.9900 . ?
C11 H11B 0.9900 . ?
C12 C13 1.498(12) . ?
C12 H12A 0.9900 . ?
C12 H12B 0.9900 . ?
C13 C14 1.550(12) . ?
C13 H13A 0.9900 . ?
C13 H13B 0.9900 . ?
C14 C15 1.530(9) . ?
C14 H14 1.0000 . ?
C16 C17 1.525(11) . ?
C16 C18 1.537(10) . ?
C16 C19 1.540(9) . ?
C17 H17A 0.9800 . ?
C17 H17B 0.9800 . ?
C17 H17C 0.9800 . ?
C18 H18A 0.9800 . ?
C18 H18B 0.9800 . ?
C18 H18C 0.9800 . ?
C20 C21 1.501(10) . ?
C20 C24 1.550(9) . ?
C20 H20 1.0000 . ?
C21 C22 1.524(11) . ?
C21 H21A 0.9900 . ?
C21 H21B 0.9900 . ?
C22 C23 1.570(11) . ?
C22 H22A 0.9900 . ?
C22 H22B 0.9900 . ?
C23 C24 1.507(10) . ?
C23 H23A 0.9900 . ?
C23 H23B 0.9900 . ?
C24 C25 1.521(9) . ?
C24 H24 1.0000 . ?
C26 C28 1.515(9) . ?
C26 C27 1.527(10) . ?
C26 C29 1.541(9) . ?
C27 H27A 0.9800 . ?
C27 H27B 0.9800 . ?
C27 H27C 0.9800 . ?
C28 H28A 0.9800 . ?
C28 H28B 0.9800 . ?
C28 H28C 0.9800 . ?
C30 C31 1.565(10) . ?
C30 C34 1.568(10) . ?
C30 H30 1.0000 . ?
C31 C32 1.538(11) . ?
C31 H31A 0.9900 . ?
C31 H31B 0.9900 . ?
C32 C33 1.534(10) . ?
C32 H32A 0.9900 . ?
C32 H32B 0.9900 . ?
C33 C34 1.513(10) . ?
C33 H33A 0.9900 . ?
C33 H33B 0.9900 . ?
C34 C35 1.505(10) . ?
C34 H34 1.0000 . ?
C36 C39 1.530(10) . ?
C36 C38 1.533(11) . ?
C36 C37 1.563(11) . ?
C37 H37A 0.9800 . ?
C37 H37B 0.9800 . ?
C37 H37C 0.9800 . ?
C38 H38A 0.9800 . ?
C38 H38B 0.9800 . ?
C38 H38C 0.9800 . ?
C40 C41 1.506(11) . ?
C40 C44 1.517(10) . ?
C40 H40 1.0000 . ?
C41 C42 1.497(12) . ?
C41 H41A 0.9900 . ?
C41 H41B 0.9900 . ?
C42 C43 1.497(12) . ?
C42 H42A 0.9900 . ?
C42 H42B 0.9900 . ?
C43 C44 1.539(11) . ?
C43 H43A 0.9900 . ?
C43 H43B 0.9900 . ?
C44 C45 1.483(10) . ?
C44 H44 1.0000 . ?
C46 C47 1.507(9) . ?
C46 H46A 0.9900 . ?
C46 H46B 0.9900 . ?
C47 C48 1.3900 . ?
C47 C52 1.3900 . ?
C48 C49 1.3900 . ?
C48 H48 0.9500 . ?
C49 C50 1.3900 . ?
C49 H49 0.9500 . ?
C50 C51 1.3900 . ?
C50 H50 0.9500 . ?
C51 C52 1.3900 . ?
C51 H51 0.9500 . ?
C52 H52 0.9500 . ?
C53 H53 1.0000 . ?

loop_
_cod_related_entry_id
_cod_related_entry_database
_cod_related_entry_code
1 ChemSpider 30659907
